data_7016696
loop_
_publ_author_name
'Petrov, Alex R.'
'Bannenberg, Thomas'
'Daniliuc, Constantin G.'
'Jones, Peter G.'
'Tamm, Matthias'

_publ_section_title
;
 The use of 1,2-dipiperidinoacetylene for the preparation of
 monometallic diaminoacetylene and homo- or heterobimetallic
 diaminodicarbene ruthenium(ii) complexes.
;
_journal_issue 40
_journal_name_full 'Dalton transactions (Cambridge, England : 2003)'
_journal_page_first 10503
_journal_page_last 10512
_journal_paper_doi 10.1039/c1dt10606f
_journal_volume 40
_journal_year 2011
_chemical_formula_sum 'C51 H53 Cl11 N2 P2 Ru'
_chemical_formula_weight 1246.91
_chemical_name_systematic
;
?
;
_space_group_IT_number 14
_symmetry_cell_setting monoclinic
_symmetry_space_group_name_Hall '-P 2yn'
_symmetry_space_group_name_H-M 'P 1 21/n 1'
_atom_sites_solution_hydrogens geom
_atom_sites_solution_primary direct
_atom_sites_solution_secondary difmap
_audit_creation_method SHELXL-97
_cell_angle_alpha 90.00
_cell_angle_beta 107.837(2)
_cell_angle_gamma 90.00
_cell_formula_units_Z 4
_cell_length_a 14.3361(2)
_cell_length_b 23.2191(2)
_cell_length_c 17.3423(2)
_cell_measurement_reflns_used 69613
_cell_measurement_temperature 100(2)
_cell_measurement_theta_max 75.9246
_cell_measurement_theta_min 3.2820
_cell_volume 5495.27(13)
_computing_cell_refinement
;
CrysAlisPro, Oxford Diffraction Ltd.,
Version 1.171.33.55 (release 05-01-2010 CrysAlis171 .NET)
(compiled Jan 5 2010,16:28:46)
;
_computing_data_collection
;
CrysAlisPro, Oxford Diffraction Ltd.,
Version 1.171.33.55 (release 05-01-2010 CrysAlis171 .NET)
(compiled Jan 5 2010,16:28:46)
;
_computing_data_reduction
;
CrysAlisPro, Oxford Diffraction Ltd.,
Version 1.171.33.55 (release 05-01-2010 CrysAlis171 .NET)
(compiled Jan 5 2010,16:28:46)
;
_computing_molecular_graphics 'BRUKER XP'
_computing_publication_material SHELXL-97
_computing_structure_refinement 'SHELXL-97 (Sheldrick, 1997)'
_computing_structure_solution 'SHELXS-97 (Sheldrick, 1990)'
_diffrn_ambient_temperature 100(2)
_diffrn_detector_area_resol_mean 10.3543
_diffrn_measured_fraction_theta_full 1.000
_diffrn_measured_fraction_theta_max 0.996
_diffrn_measurement_device_type 'Xcalibur, Atlas, Nova'
_diffrn_measurement_method '\w scans'
_diffrn_radiation_monochromator mirror
_diffrn_radiation_source 'Nova (Cu) X-ray Source'
_diffrn_radiation_type 'Cu K\a'
_diffrn_radiation_wavelength 1.54184
_diffrn_reflns_av_R_equivalents 0.0279
_diffrn_reflns_av_sigmaI/netI 0.0116
_diffrn_reflns_limit_h_max 18
_diffrn_reflns_limit_h_min -17
_diffrn_reflns_limit_k_max 23
_diffrn_reflns_limit_k_min -28
_diffrn_reflns_limit_l_max 21
_diffrn_reflns_limit_l_min -21
_diffrn_reflns_number 90022
_diffrn_reflns_theta_full 72.50
_diffrn_reflns_theta_max 76.01
_diffrn_reflns_theta_min 3.28
_exptl_absorpt_coefficient_mu 8.070
_exptl_absorpt_correction_T_max 1.00000
_exptl_absorpt_correction_T_min 0.73918
_exptl_absorpt_correction_type multi-scan
_exptl_absorpt_process_details
;
CrysAlisPro, Oxford Diffraction Ltd.,
Version 1.171.33.55 (release 05-01-2010 CrysAlis171 .NET)
(compiled Jan 5 2010,16:28:46)
;
_exptl_crystal_colour brown
_exptl_crystal_density_diffrn 1.507
_exptl_crystal_density_method 'not measured'
_exptl_crystal_description prism
_exptl_crystal_F_000 2536
_exptl_crystal_size_max 0.14
_exptl_crystal_size_mid 0.11
_exptl_crystal_size_min 0.10
_refine_diff_density_max 0.377
_refine_diff_density_min -0.673
_refine_diff_density_rms 0.056
_refine_ls_extinction_method none
_refine_ls_goodness_of_fit_ref 1.045
_refine_ls_hydrogen_treatment riding
_refine_ls_matrix_type full
_refine_ls_number_parameters 604
_refine_ls_number_reflns 11424
_refine_ls_number_restraints 0
_refine_ls_restrained_S_all 1.045
_refine_ls_R_factor_all 0.0244
_refine_ls_R_factor_gt 0.0236
_refine_ls_shift/su_max 0.002
_refine_ls_shift/su_mean 0.000
_refine_ls_structure_factor_coef Fsqd
_refine_ls_weighting_details 'calc w=1/[\s^2^(Fo^2^)+(0.0307P)^2^+4.1215P] where P=(Fo^2^+2Fc^2^)/3'
_refine_ls_weighting_scheme calc
_refine_ls_wR_factor_gt 0.0597
_refine_ls_wR_factor_ref 0.0601
_reflns_number_gt 11030
_reflns_number_total 11424
_reflns_threshold_expression >2sigma(I)
_cod_data_source_file c1dt10606f.txt
_cod_data_source_block pet12
_cod_original_cell_volume 5495.27(11)
_cod_original_sg_symbol_H-M 'P 21/n'
_cod_database_code 7016696

loop_
_symmetry_equiv_pos_as_xyz
'x, y, z'
'-x+1/2, y+1/2, -z+1/2'
'-x, -y, -z'
'x-1/2, -y-1/2, z-1/2'

loop_
_atom_site_label
_atom_site_type_symbol
_atom_site_fract_x
_atom_site_fract_y
_atom_site_fract_z
_atom_site_U_iso_or_equiv
_atom_site_adp_type
_atom_site_occupancy
_atom_site_symmetry_multiplicity
_atom_site_calc_flag
_atom_site_refinement_flags
Ru Ru 0.329796(8) 0.220787(4) 0.223260(6) 0.01164(4) Uani 1 1 d .
Cl1 Cl 0.18662(3) 0.222905(15) 0.10829(2) 0.02046(8) Uani 1 1 d .
Cl2 Cl 0.25783(3) 0.386342(15) 0.79256(2) 0.02072(8) Uani 1 1 d .
Cl3 Cl 0.38249(4) 0.31110(2) 0.64985(3) 0.03712(10) Uani 1 1 d .
Cl4 Cl 0.28947(4) 0.41755(2) 0.57694(3) 0.04074(11) Uani 1 1 d .
Cl5 Cl 0.19051(4) 0.30811(2) 0.53184(3) 0.04198(11) Uani 1 1 d .
Cl6 Cl -0.01562(4) 0.20714(2) 0.45656(4) 0.04768(13) Uani 1 1 d .
Cl7 Cl 0.05868(4) 0.14124(3) 0.34632(3) 0.04123(11) Uani 1 1 d .
Cl8 Cl 0.03854(4) 0.08786(3) 0.49024(4) 0.05434(16) Uani 1 1 d .
Cl9 Cl 0.25774(4) 0.06302(2) 0.65900(3) 0.03827(11) Uani 1 1 d .
Cl10 Cl 0.28133(3) 0.054973(19) 0.82995(3) 0.03245(9) Uani 1 1 d .
Cl11 Cl 0.09134(3) 0.03268(2) 0.71204(3) 0.04047(11) Uani 1 1 d .
P1 P 0.34630(3) 0.121383(15) 0.19566(2) 0.01312(7) Uani 1 1 d .
P2 P 0.30208(3) 0.320614(15) 0.24149(2) 0.01246(7) Uani 1 1 d .
N1 N 0.55303(9) 0.23663(6) 0.27932(8) 0.0178(3) Uani 1 1 d .
N2 N 0.40803(9) 0.20107(6) 0.40768(7) 0.0169(3) Uani 1 1 d .
C1 C 0.46584(11) 0.22669(6) 0.28453(9) 0.0149(3) Uani 1 1 d .
C2 C 0.40865(11) 0.21290(6) 0.33441(9) 0.0147(3) Uani 1 1 d .
C3 C 0.64414(12) 0.23399(8) 0.34888(11) 0.0256(3) Uani 1 1 d .
H3A H 0.6725 0.1949 0.3520 0.031 Uiso 1 1 calc R
H3B H 0.6278 0.2410 0.3996 0.031 Uiso 1 1 calc R
C4 C 0.72014(13) 0.27789(8) 0.34223(14) 0.0343(5) Uani 1 1 d .
H4A H 0.6989 0.3168 0.3534 0.041 Uiso 1 1 calc R
H4B H 0.7832 0.2694 0.3840 0.041 Uiso 1 1 calc R
C5 C 0.73572(14) 0.27806(8) 0.25947(15) 0.0365(5) Uani 1 1 d .
H5A H 0.7638 0.2407 0.2501 0.044 Uiso 1 1 calc R
H5B H 0.7824 0.3089 0.2571 0.044 Uiso 1 1 calc R
C6 C 0.63835(15) 0.28801(8) 0.19444(14) 0.0341(4) Uani 1 1 d .
H6A H 0.6484 0.2879 0.1404 0.041 Uiso 1 1 calc R
H6B H 0.6119 0.3261 0.2026 0.041 Uiso 1 1 calc R
C7 C 0.56534(13) 0.24123(8) 0.19779(11) 0.0251(3) Uani 1 1 d .
H7A H 0.5012 0.2499 0.1576 0.030 Uiso 1 1 calc R
H7B H 0.5883 0.2038 0.1830 0.030 Uiso 1 1 calc R
C8 C 0.49498(13) 0.20315(8) 0.48071(10) 0.0258(4) Uani 1 1 d .
H8A H 0.4931 0.2389 0.5113 0.031 Uiso 1 1 calc R
H8B H 0.5551 0.2040 0.4641 0.031 Uiso 1 1 calc R
C9 C 0.49846(13) 0.15145(8) 0.53513(10) 0.0261(4) Uani 1 1 d .
H9A H 0.5538 0.1559 0.5856 0.031 Uiso 1 1 calc R
H9B H 0.5098 0.1161 0.5074 0.031 Uiso 1 1 calc R
C10 C 0.40346(14) 0.14534(8) 0.55609(10) 0.0280(4) Uani 1 1 d .
H10A H 0.3941 0.1794 0.5873 0.034 Uiso 1 1 calc R
H10B H 0.4065 0.1107 0.5900 0.034 Uiso 1 1 calc R
C11 C 0.31759(13) 0.14014(8) 0.47840(10) 0.0262(3) Uani 1 1 d .
H11A H 0.3246 0.1044 0.4495 0.031 Uiso 1 1 calc R
H11B H 0.2556 0.1376 0.4921 0.031 Uiso 1 1 calc R
C12 C 0.31383(12) 0.19178(7) 0.42358(10) 0.0220(3) Uani 1 1 d .
H12A H 0.2617 0.1857 0.3715 0.026 Uiso 1 1 calc R
H12B H 0.2969 0.2266 0.4493 0.026 Uiso 1 1 calc R
C13 C 0.40542(11) 0.10943(6) 0.11725(9) 0.0163(3) Uani 1 1 d .
C14 C 0.37819(12) 0.14473(7) 0.04860(9) 0.0213(3) Uani 1 1 d .
H14 H 0.3297 0.1736 0.0435 0.026 Uiso 1 1 calc R
C15 C 0.42177(13) 0.13773(8) -0.01202(10) 0.0260(3) Uani 1 1 d .
H15 H 0.4026 0.1617 -0.0587 0.031 Uiso 1 1 calc R
C16 C 0.49314(13) 0.09603(8) -0.00502(10) 0.0250(3) Uani 1 1 d .
H16 H 0.5230 0.0916 -0.0466 0.030 Uiso 1 1 calc R
C17 C 0.52068(13) 0.06092(8) 0.06262(10) 0.0246(3) Uani 1 1 d .
H17 H 0.5697 0.0324 0.0676 0.030 Uiso 1 1 calc R
C18 C 0.47692(12) 0.06729(7) 0.12328(10) 0.0211(3) Uani 1 1 d .
H18 H 0.4957 0.0428 0.1693 0.025 Uiso 1 1 calc R
C19 C 0.41916(11) 0.07842(6) 0.28116(9) 0.0151(3) Uani 1 1 d .
C20 C 0.52052(11) 0.08699(7) 0.31088(9) 0.0182(3) Uani 1 1 d .
H20 H 0.5505 0.1159 0.2876 0.022 Uiso 1 1 calc R
C21 C 0.57736(12) 0.05360(7) 0.37399(10) 0.0212(3) Uani 1 1 d .
H21 H 0.6463 0.0592 0.3932 0.025 Uiso 1 1 calc R
C22 C 0.53396(13) 0.01193(7) 0.40929(10) 0.0240(3) Uani 1 1 d .
H22 H 0.5732 -0.0110 0.4524 0.029 Uiso 1 1 calc R
C23 C 0.43326(13) 0.00390(7) 0.38146(10) 0.0236(3) Uani 1 1 d .
H23 H 0.4035 -0.0243 0.4060 0.028 Uiso 1 1 calc R
C24 C 0.37587(12) 0.03706(7) 0.31765(9) 0.0187(3) Uani 1 1 d .
H24 H 0.3069 0.0315 0.2988 0.022 Uiso 1 1 calc R
C25 C 0.23275(11) 0.08017(6) 0.16166(9) 0.0162(3) Uani 1 1 d .
C26 C 0.22390(12) 0.03214(7) 0.11162(10) 0.0212(3) Uani 1 1 d .
H26 H 0.2765 0.0214 0.0921 0.025 Uiso 1 1 calc R
C27 C 0.13774(13) -0.00001(7) 0.09027(10) 0.0255(4) Uani 1 1 d .
H27 H 0.1315 -0.0325 0.0558 0.031 Uiso 1 1 calc R
C28 C 0.06110(12) 0.01531(7) 0.11910(10) 0.0254(4) Uani 1 1 d .
H28 H 0.0024 -0.0066 0.1041 0.030 Uiso 1 1 calc R
C29 C 0.06980(12) 0.06260(7) 0.16979(10) 0.0240(3) Uani 1 1 d .
H29 H 0.0176 0.0727 0.1902 0.029 Uiso 1 1 calc R
C30 C 0.15534(11) 0.09518(7) 0.19059(9) 0.0194(3) Uani 1 1 d .
H30 H 0.1611 0.1278 0.2247 0.023 Uiso 1 1 calc R
C31 C 0.30829(11) 0.37153(6) 0.16242(9) 0.0153(3) Uani 1 1 d .
C32 C 0.29474(12) 0.35215(7) 0.08357(9) 0.0196(3) Uani 1 1 d .
H32 H 0.2828 0.3125 0.0711 0.024 Uiso 1 1 calc R
C33 C 0.29866(12) 0.39066(8) 0.02316(10) 0.0239(3) Uani 1 1 d .
H33 H 0.2889 0.3772 -0.0305 0.029 Uiso 1 1 calc R
C34 C 0.31664(12) 0.44851(8) 0.04076(10) 0.0242(3) Uani 1 1 d .
H34 H 0.3187 0.4747 -0.0008 0.029 Uiso 1 1 calc R
C35 C 0.33170(12) 0.46833(7) 0.11912(10) 0.0219(3) Uani 1 1 d .
H35 H 0.3447 0.5080 0.1313 0.026 Uiso 1 1 calc R
C36 C 0.32778(11) 0.43011(7) 0.17993(9) 0.0182(3) Uani 1 1 d .
H36 H 0.3384 0.4438 0.2336 0.022 Uiso 1 1 calc R
C37 C 0.39473(11) 0.34811(6) 0.33083(9) 0.0149(3) Uani 1 1 d .
C38 C 0.48506(11) 0.36628(7) 0.32462(9) 0.0177(3) Uani 1 1 d .
H38 H 0.4946 0.3689 0.2729 0.021 Uiso 1 1 calc R
C39 C 0.56099(12) 0.38058(7) 0.39362(10) 0.0212(3) Uani 1 1 d .
H39 H 0.6216 0.3940 0.3889 0.025 Uiso 1 1 calc R
C40 C 0.54823(13) 0.37518(7) 0.46938(10) 0.0233(3) Uani 1 1 d .
H40 H 0.6008 0.3838 0.5167 0.028 Uiso 1 1 calc R
C41 C 0.45936(13) 0.35725(7) 0.47611(9) 0.0234(3) Uani 1 1 d .
H41 H 0.4508 0.3539 0.5281 0.028 Uiso 1 1 calc R
C42 C 0.38192(12) 0.34396(6) 0.40722(9) 0.0188(3) Uani 1 1 d .
H42 H 0.3206 0.3321 0.4123 0.023 Uiso 1 1 calc R
C43 C 0.18559(11) 0.33611(7) 0.26029(9) 0.0160(3) Uani 1 1 d .
C44 C 0.12539(12) 0.29092(7) 0.26861(10) 0.0220(3) Uani 1 1 d .
H44 H 0.1450 0.2523 0.2642 0.026 Uiso 1 1 calc R
C45 C 0.03691(13) 0.30186(8) 0.28323(11) 0.0259(3) Uani 1 1 d .
H45 H -0.0031 0.2707 0.2896 0.031 Uiso 1 1 calc R
C46 C 0.00711(12) 0.35797(8) 0.28851(10) 0.0246(3) Uani 1 1 d .
H46 H -0.0537 0.3655 0.2979 0.030 Uiso 1 1 calc R
C47 C 0.06615(14) 0.40300(8) 0.28008(13) 0.0320(4) Uani 1 1 d .
H47 H 0.0457 0.4416 0.2835 0.038 Uiso 1 1 calc R
C48 C 0.15517(13) 0.39221(7) 0.26664(12) 0.0274(4) Uani 1 1 d .
H48 H 0.1957 0.4235 0.2617 0.033 Uiso 1 1 calc R
C49 C 0.27023(14) 0.34832(8) 0.61100(12) 0.0309(4) Uani 1 1 d .
H49 H 0.2396 0.3526 0.6553 0.037 Uiso 1 1 calc R
C50 C -0.01172(13) 0.13843(8) 0.41395(12) 0.0301(4) Uani 1 1 d .
H50 H -0.0800 0.1264 0.3833 0.036 Uiso 1 1 calc R
C51 C 0.21931(13) 0.02640(8) 0.73319(12) 0.0281(4) Uani 1 1 d .
H51 H 0.2365 -0.0153 0.7323 0.034 Uiso 1 1 calc R

loop_
_atom_site_aniso_label
_atom_site_aniso_U_11
_atom_site_aniso_U_22
_atom_site_aniso_U_33
_atom_site_aniso_U_23
_atom_site_aniso_U_13
_atom_site_aniso_U_12
Ru 0.01137(6) 0.01084(6) 0.01094(6) -0.00051(3) 0.00078(4) 0.00013(4)
Cl1 0.01818(17) 0.01607(16) 0.01959(17) -0.00142(12) -0.00537(14) 0.00069(12)
Cl2 0.02321(18) 0.01799(16) 0.02243(17) 0.00084(13) 0.00917(14) -0.00011(13)
Cl3 0.0351(2) 0.0404(2) 0.0383(2) 0.01146(19) 0.01477(19) 0.00383(19)
Cl4 0.0380(3) 0.0321(2) 0.0589(3) 0.0090(2) 0.0248(2) 0.00400(19)
Cl5 0.0358(2) 0.0455(3) 0.0447(3) -0.0132(2) 0.0124(2) -0.0014(2)
Cl6 0.0495(3) 0.0417(3) 0.0493(3) -0.0114(2) 0.0114(2) -0.0030(2)
Cl7 0.0330(2) 0.0589(3) 0.0338(2) 0.0053(2) 0.01319(19) 0.0000(2)
Cl8 0.0447(3) 0.0645(4) 0.0611(3) 0.0340(3) 0.0270(3) 0.0208(3)
Cl9 0.0425(3) 0.0401(3) 0.0360(2) -0.00141(19) 0.0175(2) 0.0008(2)
Cl10 0.0347(2) 0.0283(2) 0.0317(2) -0.00085(17) 0.00637(18) -0.00067(17)
Cl11 0.0232(2) 0.0406(3) 0.0568(3) -0.0102(2) 0.0112(2) -0.00069(18)
P1 0.01362(17) 0.01150(16) 0.01254(16) -0.00050(12) 0.00152(13) 0.00009(13)
P2 0.01312(16) 0.01178(16) 0.01135(15) -0.00047(12) 0.00207(13) 0.00048(13)
N1 0.0118(6) 0.0178(6) 0.0229(7) -0.0029(5) 0.0039(5) -0.0012(5)
N2 0.0182(6) 0.0181(6) 0.0114(6) 0.0012(5) 0.0000(5) -0.0007(5)
C1 0.0162(7) 0.0096(6) 0.0174(7) -0.0014(5) 0.0028(6) 0.0006(5)
C2 0.0142(7) 0.0100(6) 0.0178(7) -0.0020(5) 0.0019(6) 0.0003(5)
C3 0.0134(7) 0.0301(9) 0.0292(9) -0.0061(7) 0.0004(7) -0.0003(6)
C4 0.0164(8) 0.0280(9) 0.0564(13) -0.0179(8) 0.0083(8) -0.0060(7)
C5 0.0242(9) 0.0246(9) 0.0680(15) -0.0090(9) 0.0249(10) -0.0069(7)
C6 0.0328(10) 0.0267(9) 0.0515(12) 0.0011(8) 0.0260(9) -0.0036(8)
C7 0.0242(8) 0.0259(8) 0.0290(9) -0.0012(7) 0.0141(7) -0.0023(7)
C8 0.0246(8) 0.0287(9) 0.0167(8) 0.0034(7) -0.0046(6) -0.0066(7)
C9 0.0300(9) 0.0265(9) 0.0160(7) 0.0048(6) -0.0018(6) 0.0016(7)
C10 0.0391(10) 0.0266(9) 0.0177(8) 0.0054(6) 0.0078(7) 0.0022(7)
C11 0.0287(9) 0.0291(9) 0.0221(8) 0.0047(7) 0.0095(7) -0.0024(7)
C12 0.0207(8) 0.0275(8) 0.0181(7) 0.0032(6) 0.0062(6) 0.0022(6)
C13 0.0171(7) 0.0151(7) 0.0154(7) -0.0022(5) 0.0032(6) -0.0015(5)
C14 0.0241(8) 0.0215(8) 0.0174(7) 0.0015(6) 0.0050(6) 0.0059(6)
C15 0.0319(9) 0.0286(9) 0.0180(8) 0.0052(6) 0.0082(7) 0.0062(7)
C16 0.0271(8) 0.0302(9) 0.0192(7) -0.0012(7) 0.0093(7) 0.0025(7)
C17 0.0253(8) 0.0256(8) 0.0228(8) -0.0010(6) 0.0072(7) 0.0073(7)
C18 0.0254(8) 0.0185(7) 0.0189(7) 0.0017(6) 0.0061(6) 0.0045(6)
C19 0.0169(7) 0.0136(7) 0.0132(6) -0.0015(5) 0.0021(5) 0.0014(5)
C20 0.0183(7) 0.0158(7) 0.0185(7) -0.0004(6) 0.0028(6) -0.0002(6)
C21 0.0185(7) 0.0221(8) 0.0191(7) -0.0018(6) 0.0000(6) 0.0028(6)
C22 0.0283(9) 0.0226(8) 0.0171(7) 0.0043(6) 0.0009(6) 0.0067(7)
C23 0.0297(9) 0.0206(8) 0.0191(8) 0.0044(6) 0.0051(7) -0.0008(7)
C24 0.0195(7) 0.0172(7) 0.0179(7) 0.0006(6) 0.0037(6) -0.0008(6)
C25 0.0162(7) 0.0144(7) 0.0140(7) 0.0021(5) -0.0014(5) -0.0009(5)
C26 0.0228(8) 0.0154(7) 0.0211(7) -0.0006(6) 0.0004(6) 0.0001(6)
C27 0.0290(9) 0.0157(7) 0.0241(8) -0.0012(6) -0.0033(7) -0.0045(6)
C28 0.0224(8) 0.0195(8) 0.0264(8) 0.0058(6) -0.0040(7) -0.0086(6)
C29 0.0199(8) 0.0248(8) 0.0256(8) 0.0049(7) 0.0042(6) -0.0028(6)
C30 0.0193(7) 0.0178(7) 0.0190(7) -0.0001(6) 0.0028(6) -0.0024(6)
C31 0.0131(7) 0.0170(7) 0.0146(7) 0.0019(5) 0.0025(5) 0.0007(5)
C32 0.0201(7) 0.0209(8) 0.0170(7) -0.0004(6) 0.0043(6) -0.0012(6)
C33 0.0243(8) 0.0322(9) 0.0145(7) 0.0022(6) 0.0049(6) -0.0007(7)
C34 0.0215(8) 0.0287(9) 0.0219(8) 0.0117(7) 0.0058(6) 0.0008(7)
C35 0.0193(8) 0.0190(7) 0.0269(8) 0.0044(6) 0.0062(6) 0.0001(6)
C36 0.0180(7) 0.0179(7) 0.0179(7) 0.0013(6) 0.0045(6) 0.0016(6)
C37 0.0170(7) 0.0113(6) 0.0141(7) -0.0002(5) 0.0014(5) 0.0019(5)
C38 0.0180(7) 0.0168(7) 0.0174(7) -0.0024(6) 0.0042(6) 0.0011(6)
C39 0.0169(7) 0.0165(7) 0.0266(8) -0.0047(6) 0.0011(6) 0.0012(6)
C40 0.0255(8) 0.0163(7) 0.0197(7) -0.0033(6) -0.0054(6) 0.0047(6)
C41 0.0352(9) 0.0179(7) 0.0135(7) 0.0000(6) 0.0022(6) 0.0030(7)
C42 0.0236(8) 0.0155(7) 0.0167(7) 0.0006(6) 0.0054(6) 0.0012(6)
C43 0.0151(7) 0.0180(7) 0.0138(6) 0.0006(5) 0.0030(5) 0.0011(6)
C44 0.0218(8) 0.0181(7) 0.0273(8) 0.0000(6) 0.0095(7) -0.0002(6)
C45 0.0217(8) 0.0275(9) 0.0306(9) -0.0020(7) 0.0110(7) -0.0049(7)
C46 0.0195(8) 0.0319(9) 0.0244(8) -0.0019(7) 0.0097(6) 0.0027(7)
C47 0.0309(9) 0.0223(8) 0.0491(11) -0.0006(8) 0.0218(9) 0.0064(7)
C48 0.0270(9) 0.0183(8) 0.0426(10) -0.0003(7) 0.0189(8) -0.0006(7)
C49 0.0311(9) 0.0324(10) 0.0338(10) 0.0003(8) 0.0166(8) -0.0014(8)
C50 0.0230(8) 0.0343(10) 0.0325(9) 0.0026(8) 0.0076(7) 0.0003(7)
C51 0.0255(9) 0.0224(8) 0.0362(10) -0.0039(7) 0.0091(7) 0.0006(7)

loop_
_atom_type_symbol
_atom_type_description
_atom_type_scat_dispersion_real
_atom_type_scat_dispersion_imag
_atom_type_scat_source
C C 0.0181 0.0091 'International Tables Vol C Tables 4.2.6.8 and 6.1.1.4'
H H 0.0000 0.0000 'International Tables Vol C Tables 4.2.6.8 and 6.1.1.4'
N N 0.0311 0.0180 'International Tables Vol C Tables 4.2.6.8 and 6.1.1.4'
P P 0.2955 0.4335 'International Tables Vol C Tables 4.2.6.8 and 6.1.1.4'
Cl Cl 0.3639 0.7018 'International Tables Vol C Tables 4.2.6.8 and 6.1.1.4'
Ru Ru 0.0552 3.2960 'International Tables Vol C Tables 4.2.6.8 and 6.1.1.4'

loop_
_geom_angle_atom_site_label_1
_geom_angle_atom_site_label_2
_geom_angle_atom_site_label_3
_geom_angle
C1 Ru C2 42.73(6)
C1 Ru P1 91.94(4)
C2 Ru P1 92.59(4)
C1 Ru Cl1 158.48(5)
C2 Ru Cl1 158.78(5)
P1 Ru Cl1 87.995(12)
C1 Ru P2 92.26(4)
C2 Ru P2 91.74(4)
P1 Ru P2 175.422(13)
Cl1 Ru P2 87.429(12)
C25 P1 C19 101.99(7)
C25 P1 C13 104.53(7)
C19 P1 C13 103.91(7)
C25 P1 Ru 116.06(5)
C19 P1 Ru 115.66(5)
C13 P1 Ru 113.14(5)
C37 P2 C43 104.29(7)
C37 P2 C31 102.74(7)
C43 P2 C31 105.20(7)
C37 P2 Ru 110.21(5)
C43 P2 Ru 114.31(5)
C31 P2 Ru 118.59(5)
C1 N1 C7 118.48(13)
C1 N1 C3 124.17(14)
C7 N1 C3 116.52(13)
C2 N2 C12 119.56(13)
C2 N2 C8 124.89(14)
C12 N2 C8 115.09(13)
N1 C1 C2 147.23(15)
N1 C1 Ru 144.03(12)
C2 C1 Ru 68.73(9)
N2 C2 C1 146.27(15)
N2 C2 Ru 145.18(12)
C1 C2 Ru 68.53(9)
N1 C3 C4 112.54(16)
C5 C4 C3 112.90(15)
C4 C5 C6 109.52(15)
C5 C6 C7 110.45(16)
N1 C7 C6 111.85(15)
N2 C8 C9 111.39(14)
C8 C9 C10 111.17(15)
C9 C10 C11 109.61(14)
C12 C11 C10 110.74(14)
N2 C12 C11 111.90(13)
C18 C13 C14 118.75(14)
C18 C13 P1 123.12(12)
C14 C13 P1 118.13(12)
C15 C14 C13 120.22(15)
C16 C15 C14 120.46(15)
C17 C16 C15 119.81(16)
C16 C17 C18 120.15(15)
C17 C18 C13 120.61(15)
C24 C19 C20 119.12(14)
C24 C19 P1 121.38(12)
C20 C19 P1 119.50(11)
C21 C20 C19 120.32(15)
C20 C21 C22 120.24(15)
C23 C22 C21 119.92(15)
C22 C23 C24 120.07(15)
C23 C24 C19 120.30(15)
C30 C25 C26 119.51(14)
C30 C25 P1 118.84(11)
C26 C25 P1 121.53(12)
C27 C26 C25 119.88(16)
C28 C27 C26 120.20(16)
C27 C28 C29 120.28(15)
C28 C29 C30 119.69(16)
C29 C30 C25 120.41(15)
C32 C31 C36 118.91(14)
C32 C31 P2 120.06(12)
C36 C31 P2 121.02(11)
C33 C32 C31 120.33(15)
C34 C33 C32 120.35(15)
C33 C34 C35 120.03(15)
C34 C35 C36 120.01(15)
C35 C36 C31 120.36(15)
C42 C37 C38 119.26(14)
C42 C37 P2 120.66(12)
C38 C37 P2 119.49(11)
C39 C38 C37 120.40(14)
C40 C39 C38 119.91(15)
C41 C40 C39 120.07(15)
C40 C41 C42 120.56(15)
C41 C42 C37 119.77(15)
C48 C43 C44 118.58(15)
C48 C43 P2 121.58(12)
C44 C43 P2 119.83(12)
C45 C44 C43 120.64(15)
C46 C45 C44 120.10(16)
C47 C46 C45 119.64(16)
C46 C47 C48 120.39(16)
C47 C48 C43 120.65(16)
Cl5 C49 Cl4 110.67(11)
Cl5 C49 Cl3 109.61(11)
Cl4 C49 Cl3 110.84(10)
Cl8 C50 Cl6 110.37(11)
Cl8 C50 Cl7 109.87(10)
Cl6 C50 Cl7 110.00(10)
Cl11 C51 Cl9 110.22(10)
Cl11 C51 Cl10 110.77(10)
Cl9 C51 Cl10 109.40(10)

loop_
_geom_bond_atom_site_label_1
_geom_bond_atom_site_label_2
_geom_bond_distance
Ru C1 1.9188(15)
Ru C2 1.9215(15)
Ru P1 2.3836(4)
Ru Cl1 2.3840(4)
Ru P2 2.3890(4)
Cl3 C49 1.768(2)
Cl4 C49 1.763(2)
Cl5 C49 1.761(2)
Cl6 C50 1.766(2)
Cl7 C50 1.7673(19)
Cl8 C50 1.751(2)
Cl9 C51 1.7653(19)
Cl10 C51 1.7700(19)
Cl11 C51 1.7633(18)
P1 C25 1.8234(15)
P1 C19 1.8264(15)
P1 C13 1.8305(15)
P2 C37 1.8199(15)
P2 C43 1.8326(15)
P2 C31 1.8332(15)
N1 C1 1.301(2)
N1 C7 1.481(2)
N1 C3 1.483(2)
N2 C2 1.303(2)
N2 C12 1.475(2)
N2 C8 1.4808(19)
C1 C2 1.399(2)
C3 C4 1.522(2)
C4 C5 1.519(3)
C5 C6 1.520(3)
C6 C7 1.522(2)
C8 C9 1.518(2)
C9 C10 1.520(3)
C10 C11 1.526(2)
C11 C12 1.521(2)
C13 C18 1.398(2)
C13 C14 1.399(2)
C14 C15 1.387(2)
C15 C16 1.387(2)
C16 C17 1.383(2)
C17 C18 1.388(2)
C19 C24 1.396(2)
C19 C20 1.399(2)
C20 C21 1.385(2)
C21 C22 1.390(2)
C22 C23 1.387(2)
C23 C24 1.391(2)
C25 C30 1.395(2)
C25 C26 1.395(2)
C26 C27 1.393(2)
C27 C28 1.386(3)
C28 C29 1.388(2)
C29 C30 1.391(2)
C31 C32 1.396(2)
C31 C36 1.403(2)
C32 C33 1.392(2)
C33 C34 1.384(3)
C34 C35 1.388(2)
C35 C36 1.393(2)
C37 C42 1.395(2)
C37 C38 1.397(2)
C38 C39 1.389(2)
C39 C40 1.387(2)
C40 C41 1.379(3)
C41 C42 1.394(2)
C43 C48 1.389(2)
C43 C44 1.394(2)
C44 C45 1.391(2)
C45 C46 1.383(3)
C46 C47 1.381(3)
C47 C48 1.388(2)

loop_
_geom_torsion_atom_site_label_1
_geom_torsion_atom_site_label_2
_geom_torsion_atom_site_label_3
_geom_torsion_atom_site_label_4
_geom_torsion
C1 Ru P1 C25 162.65(7)
C2 Ru P1 C25 119.89(7)
Cl1 Ru P1 C25 -38.88(5)
P2 Ru P1 C25 -40.82(18)
C1 Ru P1 C19 43.20(7)
C2 Ru P1 C19 0.44(7)
Cl1 Ru P1 C19 -158.33(6)
P2 Ru P1 C19 -160.27(16)
C1 Ru P1 C13 -76.50(7)
C2 Ru P1 C13 -119.27(7)
Cl1 Ru P1 C13 81.97(5)
P2 Ru P1 C13 80.03(17)
C1 Ru P2 C37 -23.00(7)
C2 Ru P2 C37 19.75(7)
P1 Ru P2 C37 -180(12)
Cl1 Ru P2 C37 178.53(5)
C1 Ru P2 C43 -140.06(7)
C2 Ru P2 C43 -97.31(7)
P1 Ru P2 C43 63.41(17)
Cl1 Ru P2 C43 61.47(5)
C1 Ru P2 C31 94.91(7)
C2 Ru P2 C31 137.67(7)
P1 Ru P2 C31 -61.61(18)
Cl1 Ru P2 C31 -63.55(6)
C7 N1 C1 C2 170.6(2)
C3 N1 C1 C2 1.4(3)
C7 N1 C1 Ru -8.0(3)
C3 N1 C1 Ru -177.20(14)
C2 Ru C1 N1 179.2(2)
P1 Ru C1 N1 87.45(19)
Cl1 Ru C1 N1 -2.0(3)
P2 Ru C1 N1 -90.72(19)
P1 Ru C1 C2 -91.71(8)
Cl1 Ru C1 C2 178.84(9)
P2 Ru C1 C2 90.11(8)
C12 N2 C2 C1 177.2(2)
C8 N2 C2 C1 5.4(3)
C12 N2 C2 Ru -5.2(3)
C8 N2 C2 Ru -177.00(15)
N1 C1 C2 N2 -0.5(4)
Ru C1 C2 N2 178.6(3)
N1 C1 C2 Ru -179.1(3)
C1 Ru C2 N2 -178.6(2)
P1 Ru C2 N2 -88.5(2)
Cl1 Ru C2 N2 2.6(3)
P2 Ru C2 N2 90.0(2)
P1 Ru C2 C1 90.06(8)
Cl1 Ru C2 C1 -178.82(9)
P2 Ru C2 C1 -91.45(8)
C1 N1 C3 C4 -146.06(15)
C7 N1 C3 C4 44.55(19)
N1 C3 C4 C5 -47.9(2)
C3 C4 C5 C6 55.8(2)
C4 C5 C6 C7 -58.9(2)
C1 N1 C7 C6 141.48(15)
C3 N1 C7 C6 -48.5(2)
C5 C6 C7 N1 55.0(2)
C2 N2 C8 C9 -136.68(16)
C12 N2 C8 C9 51.2(2)
N2 C8 C9 C10 -53.9(2)
C8 C9 C10 C11 57.54(19)
C9 C10 C11 C12 -57.06(19)
C2 N2 C12 C11 136.20(15)
C8 N2 C12 C11 -51.19(19)
C10 C11 C12 N2 53.52(19)
C25 P1 C13 C18 -95.75(14)
C19 P1 C13 C18 10.83(15)
Ru P1 C13 C18 137.06(12)
C25 P1 C13 C14 84.97(13)
C19 P1 C13 C14 -168.45(12)
Ru P1 C13 C14 -42.21(14)
C18 C13 C14 C15 0.0(2)
P1 C13 C14 C15 179.27(13)
C13 C14 C15 C16 -0.4(3)
C14 C15 C16 C17 0.4(3)
C15 C16 C17 C18 0.1(3)
C16 C17 C18 C13 -0.6(3)
C14 C13 C18 C17 0.6(2)
P1 C13 C18 C17 -178.71(13)
C25 P1 C19 C24 -16.80(14)
C13 P1 C19 C24 -125.28(13)
Ru P1 C19 C24 110.10(12)
C25 P1 C19 C20 163.17(12)
C13 P1 C19 C20 54.70(13)
Ru P1 C19 C20 -69.93(13)
C24 C19 C20 C21 2.0(2)
P1 C19 C20 C21 -177.98(12)
C19 C20 C21 C22 -1.1(2)
C20 C21 C22 C23 -0.3(2)
C21 C22 C23 C24 0.7(3)
C22 C23 C24 C19 0.2(2)
C20 C19 C24 C23 -1.5(2)
P1 C19 C24 C23 178.45(12)
C19 P1 C25 C30 94.31(13)
C13 P1 C25 C30 -157.69(12)
Ru P1 C25 C30 -32.33(13)
C19 P1 C25 C26 -81.74(13)
C13 P1 C25 C26 26.27(14)
Ru P1 C25 C26 151.62(11)
C30 C25 C26 C27 0.7(2)
P1 C25 C26 C27 176.71(12)
C25 C26 C27 C28 -0.5(2)
C26 C27 C28 C29 -0.3(2)
C27 C28 C29 C30 1.0(2)
C28 C29 C30 C25 -0.8(2)
C26 C25 C30 C29 0.0(2)
P1 C25 C30 C29 -176.15(12)
C37 P2 C31 C32 144.03(12)
C43 P2 C31 C32 -107.09(13)
Ru P2 C31 C32 22.25(14)
C37 P2 C31 C36 -35.19(14)
C43 P2 C31 C36 73.70(14)
Ru P2 C31 C36 -156.96(11)
C36 C31 C32 C33 -1.2(2)
P2 C31 C32 C33 179.53(12)
C31 C32 C33 C34 0.4(3)
C32 C33 C34 C35 0.5(3)
C33 C34 C35 C36 -0.6(2)
C34 C35 C36 C31 -0.2(2)
C32 C31 C36 C35 1.2(2)
P2 C31 C36 C35 -179.62(12)
C43 P2 C37 C42 36.10(14)
C31 P2 C37 C42 145.68(12)
Ru P2 C37 C42 -87.02(12)
C43 P2 C37 C38 -152.71(12)
C31 P2 C37 C38 -43.14(13)
Ru P2 C37 C38 84.16(12)
C42 C37 C38 C39 -0.6(2)
P2 C37 C38 C39 -171.92(12)
C37 C38 C39 C40 1.9(2)
C38 C39 C40 C41 -1.9(2)
C39 C40 C41 C42 0.5(2)
C40 C41 C42 C37 0.8(2)
C38 C37 C42 C41 -0.8(2)
P2 C37 C42 C41 170.43(12)
C37 P2 C43 C48 64.08(15)
C31 P2 C43 C48 -43.68(15)
Ru P2 C43 C48 -175.51(12)
C37 P2 C43 C44 -115.87(13)
C31 P2 C43 C44 136.37(13)
Ru P2 C43 C44 4.54(14)
C48 C43 C44 C45 -0.2(2)
P2 C43 C44 C45 179.74(13)
C43 C44 C45 C46 0.9(3)
C44 C45 C46 C47 -0.7(3)
C45 C46 C47 C48 -0.2(3)
C46 C47 C48 C43 0.9(3)
C44 C43 C48 C47 -0.7(3)
P2 C43 C48 C47 179.33(15)
